data_4342566
loop_
_publ_author_name
'Cebollada, Andrea'
'Viguri, Maialen Espinal'
'P\'erez, Julio'
'D\'iaz, Jes\'us'
'L\'opez, Ram\'on'
'Riera, Luc\'ia'

_publ_section_title
;
 Influence of the N-N Coligand: C-C Coupling Instead of Formation of
 Imidazol-2-yl Complexes at {Mo(\h(3)-allyl)(CO)2} Fragments. Theoretical
 and Experimental Studies.
;
_journal_issue 6
_journal_name_full 'Inorganic chemistry'
_journal_page_first 2580
_journal_page_last 2590
_journal_paper_doi 10.1021/ic502729z
_journal_volume 54
_journal_year 2015
_chemical_formula_sum 'C23 H32 F3 Mo N4 O5 S'
_chemical_formula_weight 629.53
_chemical_name_systematic
;
 ?
;
_space_group_IT_number 2
_symmetry_cell_setting triclinic
_symmetry_space_group_name_Hall '-P 1'
_symmetry_space_group_name_H-M 'P -1'
_atom_sites_solution_hydrogens geom
_atom_sites_solution_primary direct
_atom_sites_solution_secondary difmap
_audit_creation_method SHELXL-97
_cell_angle_alpha 74.699(5)
_cell_angle_beta 80.275(5)
_cell_angle_gamma 83.379(5)
_cell_formula_units_Z 2
_cell_length_a 7.945(5)
_cell_length_b 9.960(5)
_cell_length_c 18.139(5)
_cell_measurement_reflns_used 1969
_cell_measurement_temperature 100.0(1)
_cell_measurement_theta_max 24.37
_cell_measurement_theta_min 2.61
_cell_volume 1360.8(12)
_computing_structure_refinement 'SHELXL-97 (Sheldrick, 1997)'
_diffrn_ambient_temperature 100.0(1)
_diffrn_measured_fraction_theta_full 0.965
_diffrn_measured_fraction_theta_max 0.965
_diffrn_measurement_device_type 'Bruker Kappa APEXII CCD'
_diffrn_measurement_method 'omega and phi scans'
_diffrn_radiation_monochromator graphite
_diffrn_radiation_source 'fine-focus sealed tube'
_diffrn_radiation_type MoK\a
_diffrn_radiation_wavelength 0.71073
_diffrn_reflns_av_R_equivalents 0.1346
_diffrn_reflns_av_sigmaI/netI 0.1002
_diffrn_reflns_limit_h_max 9
_diffrn_reflns_limit_h_min -9
_diffrn_reflns_limit_k_max 11
_diffrn_reflns_limit_k_min -11
_diffrn_reflns_limit_l_max 20
_diffrn_reflns_limit_l_min -20
_diffrn_reflns_number 27495
_diffrn_reflns_theta_full 24.40
_diffrn_reflns_theta_max 24.40
_diffrn_reflns_theta_min 2.13
_exptl_absorpt_coefficient_mu 0.619
_exptl_absorpt_correction_T_max 1.0000
_exptl_absorpt_correction_T_min 0.6741
_exptl_absorpt_correction_type multi-scan
_exptl_absorpt_process_details 'BRUKER SADABS'
_exptl_crystal_colour yellow
_exptl_crystal_density_diffrn 1.536
_exptl_crystal_density_method 'not measured'
_exptl_crystal_description plate
_exptl_crystal_F_000 646
_exptl_crystal_size_max 0.30
_exptl_crystal_size_mid 0.10
_exptl_crystal_size_min 0.04
_refine_diff_density_max 2.619
_refine_diff_density_min -1.378
_refine_diff_density_rms 0.203
_refine_ls_extinction_method none
_refine_ls_goodness_of_fit_ref 1.121
_refine_ls_hydrogen_treatment mixed
_refine_ls_matrix_type full
_refine_ls_number_parameters 313
_refine_ls_number_reflns 4322
_refine_ls_number_restraints 1
_refine_ls_restrained_S_all 1.121
_refine_ls_R_factor_all 0.1154
_refine_ls_R_factor_gt 0.0829
_refine_ls_shift/su_max 0.001
_refine_ls_shift/su_mean 0.000
_refine_ls_structure_factor_coef Fsqd
_refine_ls_weighting_details 'calc w=1/[\s^2^(Fo^2^)+(0.1241P)^2^+2.3174P] where P=(Fo^2^+2Fc^2^)/3'
_refine_ls_weighting_scheme calc
_refine_ls_wR_factor_gt 0.1997
_refine_ls_wR_factor_ref 0.2271
_reflns_number_gt 3163
_reflns_number_total 4322
_reflns_threshold_expression >2sigma(I)
_cod_data_source_file ic502729z_si_001.cif
_cod_data_source_block ME601-compound4d
_cod_depositor_comments 'Adding full bibliography for 4342563--4342567.cif.'
_cod_original_sg_symbol_H-M P-1
_cod_database_code 4342566

loop_
_symmetry_equiv_pos_as_xyz
'x, y, z'
'-x, -y, -z'

loop_
_atom_site_label
_atom_site_type_symbol
_atom_site_fract_x
_atom_site_fract_y
_atom_site_fract_z
_atom_site_U_iso_or_equiv
_atom_site_adp_type
_atom_site_occupancy
_atom_site_symmetry_multiplicity
_atom_site_calc_flag
_atom_site_refinement_flags
S1 S 0.7324(3) 0.2666(2) 0.11055(13) 0.0279(6) Uani 1 1 d .
O3 O 0.8850(8) 0.2116(6) 0.0701(3) 0.0345(14) Uiso 1 1 d .
F2 F 0.7088(7) 0.0164(5) 0.2027(3) 0.0531(16) Uani 1 1 d .
F1 F 0.4725(7) 0.1446(6) 0.2013(4) 0.0572(16) Uani 1 1 d .
O2 O 0.6165(7) 0.3542(6) 0.0622(4) 0.0368(15) Uani 1 1 d .
O1 O 0.7611(8) 0.3178(6) 0.1740(4) 0.0419(16) Uani 1 1 d .
F3 F 0.5725(7) 0.0544(6) 0.1059(4) 0.0555(16) Uani 1 1 d .
N2 N 0.4368(9) 0.4133(7) 0.8012(4) 0.0258(16) Uiso 1 1 d D
N1 N 0.7093(9) 0.5504(7) 0.7236(4) 0.0332(18) Uani 1 1 d .
O11 O 0.2881(8) 0.6137(6) 0.6068(4) 0.0389(16) Uani 1 1 d .
N4 N 0.7073(9) 0.2387(7) 0.7731(4) 0.0285(16) Uiso 1 1 d .
N3 N 0.7871(9) 0.6000(7) 0.8241(4) 0.0310(17) Uani 1 1 d .
C2 C 0.6894(12) 0.5209(9) 0.7990(5) 0.030(2) Uiso 1 1 d .
C13 C 0.6889(11) 0.5315(9) 0.5622(5) 0.032(2) Uani 1 1 d .
H13A H 0.6249 0.5410 0.5198 0.038 Uiso 1 1 calc R
H13B H 0.7420 0.6154 0.5606 0.038 Uiso 1 1 calc R
C1 C 0.5797(10) 0.4079(8) 0.8463(5) 0.028(2) Uani 1 1 d .
H3 H 0.5404 0.4163 0.8992 0.034 Uiso 1 1 calc R
C6 C 0.6802(11) 0.2699(8) 0.8423(4) 0.0261(19) Uiso 1 1 d .
C14 C 0.7857(10) 0.4027(9) 0.5854(5) 0.029(2) Uani 1 1 d .
C15 C 0.6983(10) 0.2862(9) 0.5890(5) 0.030(2) Uani 1 1 d .
H15A H 0.7555 0.1951 0.6079 0.036 Uiso 1 1 calc R
H15B H 0.6359 0.2916 0.5466 0.036 Uiso 1 1 calc R
C5 C 0.8721(11) 0.6867(9) 0.7591(5) 0.032(2) Uani 1 1 d .
H5 H 0.9470 0.7531 0.7572 0.038 Uiso 1 1 calc R
C21 C 0.3023(10) 0.3142(9) 0.8402(5) 0.030(2) Uani 1 1 d .
H21 H 0.3442 0.2221 0.8320 0.035 Uiso 1 1 calc R
C17 C 0.6187(12) 0.1110(10) 0.1578(6) 0.040(2) Uani 1 1 d .
C9 C 0.8641(11) 0.0302(9) 0.8297(5) 0.030(2) Uani 1 1 d .
H9 H 0.9264 -0.0523 0.8240 0.036 Uiso 1 1 calc R
C22 C 0.2615(12) 0.3000(11) 0.9262(5) 0.043(2) Uani 1 1 d .
H22A H 0.3637 0.2687 0.9494 0.065 Uiso 1 1 calc R
H22B H 0.1771 0.2334 0.9482 0.065 Uiso 1 1 calc R
H22C H 0.2178 0.3888 0.9356 0.065 Uiso 1 1 calc R
C31 C 0.7989(12) 0.5929(11) 0.9041(6) 0.043(2) Uani 1 1 d .
H31A H 0.8764 0.6587 0.9059 0.065 Uiso 1 1 calc R
H31B H 0.8404 0.5004 0.9289 0.065 Uiso 1 1 calc R
H31C H 0.6878 0.6149 0.9302 0.065 Uiso 1 1 calc R
C23 C 0.1408(10) 0.3616(9) 0.8021(5) 0.033(2) Uani 1 1 d .
H23A H 0.1684 0.3693 0.7476 0.050 Uiso 1 1 calc R
H23B H 0.0956 0.4508 0.8106 0.050 Uiso 1 1 calc R
H23C H 0.0569 0.2946 0.8242 0.050 Uiso 1 1 calc R
C7 C 0.7430(11) 0.1829(10) 0.9063(5) 0.037(2) Uani 1 1 d .
H7 H 0.7219 0.2070 0.9533 0.044 Uiso 1 1 calc R
C4 C 0.8214(11) 0.6529(9) 0.6991(5) 0.032(2) Uani 1 1 d .
H4 H 0.8584 0.6944 0.6475 0.038 Uiso 1 1 calc R
C10 C 0.8009(11) 0.1195(9) 0.7675(5) 0.031(2) Uani 1 1 d .
H10 H 0.8233 0.0970 0.7200 0.037 Uiso 1 1 calc R
C8 C 0.8369(12) 0.0607(10) 0.8998(6) 0.044(3) Uani 1 1 d .
H8 H 0.8805 0.0007 0.9421 0.053 Uiso 1 1 calc R
C16 C 0.9693(11) 0.3890(10) 0.6039(6) 0.039(2) Uani 1 1 d .
H16A H 1.0065 0.4802 0.5977 0.059 Uiso 1 1 calc R
H16B H 1.0439 0.3426 0.5693 0.059 Uiso 1 1 calc R
H16C H 0.9725 0.3357 0.6562 0.059 Uiso 1 1 calc R
C12 C 0.4191(10) 0.2796(8) 0.6658(5) 0.0271(19) Uani 1 1 d .
C11 C 0.3975(11) 0.5422(9) 0.6342(5) 0.028(2) Uani 1 1 d .
O12 O 0.3249(8) 0.2094(6) 0.6531(4) 0.0371(15) Uani 1 1 d .
Mo1 Mo 0.57168(9) 0.40687(7) 0.68122(4) 0.0248(3) Uani 1 1 d .
C100 C 0.5586(13) 0.0304(10) 0.4637(6) 0.049(3) Uani 1 1 d .
H10A H 0.5471 0.1313 0.4539 0.058 Uiso 1 1 calc R
H10B H 0.5232 0.0058 0.4206 0.058 Uiso 1 1 calc R
C101 C 0.7479(15) -0.0205(13) 0.4677(7) 0.063(3) Uani 1 1 d .
H10C H 0.7833 0.0047 0.5106 0.076 Uiso 1 1 calc R
H10D H 0.7590 -0.1216 0.4781 0.076 Uiso 1 1 calc R
C102 C 0.8679(15) 0.0393(11) 0.3942(7) 0.064(3) Uani 1 1 d .
H10E H 0.9834 0.0035 0.4005 0.096 Uiso 1 1 calc R
H10F H 0.8601 0.1393 0.3841 0.096 Uiso 1 1 calc R
H10G H 0.8357 0.0129 0.3516 0.096 Uiso 1 1 calc R
H2 H 0.397(8) 0.493(3) 0.794(4) 0.010(18) Uiso 1 1 d D

loop_
_atom_site_aniso_label
_atom_site_aniso_U_11
_atom_site_aniso_U_22
_atom_site_aniso_U_33
_atom_site_aniso_U_23
_atom_site_aniso_U_13
_atom_site_aniso_U_12
S1 0.0054(11) 0.0314(12) 0.0506(14) -0.0151(10) -0.0081(10) 0.0016(9)
F2 0.032(3) 0.041(3) 0.078(4) 0.002(3) -0.013(3) 0.000(3)
F1 0.021(3) 0.052(3) 0.089(4) -0.013(3) 0.011(3) -0.004(3)
O2 0.014(3) 0.034(3) 0.064(4) -0.014(3) -0.008(3) 0.002(3)
O1 0.029(4) 0.045(4) 0.059(4) -0.025(3) -0.014(3) 0.005(3)
F3 0.038(4) 0.049(3) 0.092(5) -0.026(3) -0.020(3) -0.017(3)
N1 0.014(4) 0.038(4) 0.052(5) -0.019(4) -0.005(3) -0.003(3)
O11 0.017(4) 0.043(4) 0.055(4) -0.010(3) -0.009(3) 0.006(3)
N3 0.012(4) 0.036(4) 0.052(5) -0.022(4) -0.012(3) 0.000(3)
C13 0.012(5) 0.047(5) 0.034(5) -0.008(4) 0.002(4) -0.003(4)
C1 0.014(5) 0.033(5) 0.045(5) -0.020(4) -0.013(4) 0.002(4)
C14 0.011(4) 0.035(5) 0.044(5) -0.014(4) -0.006(4) -0.002(4)
C15 0.009(4) 0.050(5) 0.040(5) -0.024(4) -0.008(4) 0.001(4)
C5 0.013(5) 0.029(5) 0.054(6) -0.012(4) -0.001(4) -0.003(4)
C21 0.005(4) 0.044(5) 0.040(5) -0.014(4) 0.005(4) -0.007(4)
C17 0.022(6) 0.045(6) 0.050(6) -0.012(5) -0.003(5) 0.005(5)
C9 0.012(5) 0.027(5) 0.058(6) -0.020(4) -0.006(4) -0.001(4)
C22 0.020(5) 0.056(6) 0.052(6) -0.014(5) -0.002(5) -0.003(5)
C31 0.020(5) 0.059(6) 0.063(7) -0.033(5) -0.007(5) -0.004(5)
C23 0.007(4) 0.045(5) 0.054(6) -0.023(4) -0.004(4) -0.001(4)
C7 0.011(5) 0.051(6) 0.050(6) -0.015(5) -0.002(4) -0.010(4)
C4 0.010(5) 0.041(5) 0.050(6) -0.020(4) -0.003(4) -0.003(4)
C10 0.014(5) 0.037(5) 0.047(6) -0.018(4) -0.007(4) -0.004(4)
C8 0.018(5) 0.045(6) 0.072(7) -0.012(5) -0.015(5) -0.010(4)
C16 0.005(4) 0.059(6) 0.053(6) -0.015(5) -0.002(4) -0.001(4)
C12 0.006(4) 0.030(5) 0.047(6) -0.015(4) -0.006(4) 0.001(4)
C11 0.011(5) 0.030(5) 0.044(5) -0.012(4) -0.005(4) 0.003(4)
O12 0.022(4) 0.038(3) 0.062(4) -0.026(3) -0.015(3) -0.002(3)
Mo1 0.0044(4) 0.0320(5) 0.0420(5) -0.0149(3) -0.0062(3) -0.0012(3)
C100 0.032(6) 0.045(6) 0.074(7) -0.024(5) -0.003(5) -0.010(5)
C101 0.042(7) 0.082(8) 0.079(8) -0.043(7) -0.004(6) -0.014(6)
C102 0.036(7) 0.048(7) 0.112(10) -0.035(6) 0.007(7) -0.008(5)

loop_
_atom_type_symbol
_atom_type_description
_atom_type_scat_dispersion_real
_atom_type_scat_dispersion_imag
_atom_type_scat_source
C C 0.0033 0.0016 'International Tables Vol C Tables 4.2.6.8 and 6.1.1.4'
H H 0.0000 0.0000 'International Tables Vol C Tables 4.2.6.8 and 6.1.1.4'
N N 0.0061 0.0033 'International Tables Vol C Tables 4.2.6.8 and 6.1.1.4'
O O 0.0106 0.0060 'International Tables Vol C Tables 4.2.6.8 and 6.1.1.4'
F F 0.0171 0.0103 'International Tables Vol C Tables 4.2.6.8 and 6.1.1.4'
S S 0.1246 0.1234 'International Tables Vol C Tables 4.2.6.8 and 6.1.1.4'
Mo Mo -1.6832 0.6857 'International Tables Vol C Tables 4.2.6.8 and 6.1.1.4'
Cl Cl 0.1484 0.1585 'International Tables Vol C Tables 4.2.6.8 and 6.1.1.4'

loop_
_geom_angle_atom_site_label_1
_geom_angle_atom_site_label_2
_geom_angle_atom_site_label_3
_geom_angle
_geom_angle_site_symmetry_1
O2 S1 O1 115.0(4) .
O2 S1 O3 115.2(4) .
O1 S1 O3 114.3(4) .
O2 S1 C17 104.2(4) .
O1 S1 C17 103.3(4) .
O3 S1 C17 102.6(4) .
C21 N2 C1 114.8(6) .
C21 N2 Mo1 119.3(5) .
C1 N2 Mo1 104.1(5) .
C21 N2 H2 111(5) .
C1 N2 H2 104(5) .
Mo1 N2 H2 102(5) .
C2 N1 C4 105.5(7) .
C2 N1 Mo1 111.6(5) .
C4 N1 Mo1 142.6(6) .
C10 N4 C6 117.6(7) .
C10 N4 Mo1 130.6(6) .
C6 N4 Mo1 111.8(5) .
C2 N3 C5 107.2(7) .
C2 N3 C31 126.1(8) .
C5 N3 C31 126.8(7) .
N1 C2 N3 111.1(7) .
N1 C2 C1 120.7(8) .
N3 C2 C1 128.1(8) .
C14 C13 Mo1 69.1(5) .
C14 C13 H13A 116.7 .
Mo1 C13 H13A 116.7 .
C14 C13 H13B 116.7 .
Mo1 C13 H13B 116.7 .
H13A C13 H13B 113.8 .
C2 C1 N2 105.1(7) .
C2 C1 C6 106.9(7) .
N2 C1 C6 103.6(6) .
C2 C1 H3 113.5 .
N2 C1 H3 113.5 .
C6 C1 H3 113.5 .
N4 C6 C7 122.2(8) .
N4 C6 C1 116.6(7) .
C7 C6 C1 121.3(8) .
C15 C14 C13 113.4(8) .
C15 C14 C16 122.2(8) .
C13 C14 C16 124.4(8) .
C15 C14 Mo1 76.7(5) .
C13 C14 Mo1 74.3(5) .
C16 C14 Mo1 118.0(6) .
C14 C15 Mo1 67.6(5) .
C14 C15 H15A 116.9 .
Mo1 C15 H15A 116.9 .
C14 C15 H15B 116.9 .
Mo1 C15 H15B 116.9 .
H15A C15 H15B 114.0 .
C4 C5 N3 104.4(7) .
C4 C5 H5 127.8 .
N3 C5 H5 127.8 .
N2 C21 C22 113.2(7) .
N2 C21 C23 109.0(7) .
C22 C21 C23 110.4(7) .
N2 C21 H21 108.0 .
C22 C21 H21 108.0 .
C23 C21 H21 108.0 .
F2 C17 F3 108.7(8) .
F2 C17 F1 107.8(8) .
F3 C17 F1 106.4(8) .
F2 C17 S1 112.7(7) .
F3 C17 S1 111.0(6) .
F1 C17 S1 110.1(6) .
C8 C9 C10 120.8(9) .
C8 C9 H9 119.6 .
C10 C9 H9 119.6 .
C21 C22 H22A 109.5 .
C21 C22 H22B 109.5 .
H22A C22 H22B 109.5 .
C21 C22 H22C 109.5 .
H22A C22 H22C 109.5 .
H22B C22 H22C 109.5 .
N3 C31 H31A 109.5 .
N3 C31 H31B 109.5 .
H31A C31 H31B 109.5 .
N3 C31 H31C 109.5 .
H31A C31 H31C 109.5 .
H31B C31 H31C 109.5 .
C21 C23 H23A 109.5 .
C21 C23 H23B 109.5 .
H23A C23 H23B 109.5 .
C21 C23 H23C 109.5 .
H23A C23 H23C 109.5 .
H23B C23 H23C 109.5 .
C8 C7 C6 119.5(9) .
C8 C7 H7 120.2 .
C6 C7 H7 120.2 .
C5 C4 N1 111.8(8) .
C5 C4 H4 124.1 .
N1 C4 H4 124.1 .
N4 C10 C9 122.0(8) .
N4 C10 H10 119.0 .
C9 C10 H10 119.0 .
C9 C8 C7 118.0(9) .
C9 C8 H8 121.0 .
C7 C8 H8 121.0 .
C14 C16 H16A 109.5 .
C14 C16 H16B 109.5 .
H16A C16 H16B 109.5 .
C14 C16 H16C 109.5 .
H16A C16 H16C 109.5 .
H16B C16 H16C 109.5 .
O12 C12 Mo1 176.2(7) .
O11 C11 Mo1 174.9(7) .
C12 Mo1 C11 80.2(3) .
C12 Mo1 C14 102.1(3) .
C11 Mo1 C14 104.7(3) .
C12 Mo1 N1 167.5(3) .
C11 Mo1 N1 99.0(3) .
C14 Mo1 N1 90.3(3) .
C12 Mo1 N2 94.8(3) .
C11 Mo1 N2 90.8(3) .
C14 Mo1 N2 158.7(3) .
N1 Mo1 N2 72.7(3) .
C12 Mo1 C13 108.0(3) .
C11 Mo1 C13 70.5(3) .
C14 Mo1 C13 36.6(3) .
N1 Mo1 C13 83.3(3) .
N2 Mo1 C13 146.9(3) .
C12 Mo1 N4 95.0(3) .
C11 Mo1 N4 160.7(3) .
C14 Mo1 N4 94.6(3) .
N1 Mo1 N4 81.6(3) .
N2 Mo1 N4 70.9(2) .
C13 Mo1 N4 128.5(3) .
C12 Mo1 C15 67.6(3) .
C11 Mo1 C15 106.7(3) .
C14 Mo1 C15 35.7(3) .
N1 Mo1 C15 124.0(3) .
N2 Mo1 C15 151.9(3) .
C13 Mo1 C15 61.2(3) .
N4 Mo1 C15 88.4(3) .
C100 C100 C101 113.2(11) 2_656
C100 C100 H10A 108.9 2_656
C101 C100 H10A 108.9 .
C100 C100 H10B 108.9 2_656
C101 C100 H10B 108.9 .
H10A C100 H10B 107.7 .
C102 C101 C100 113.8(10) .
C102 C101 H10C 108.8 .
C100 C101 H10C 108.8 .
C102 C101 H10D 108.8 .
C100 C101 H10D 108.8 .
H10C C101 H10D 107.7 .
C101 C102 H10E 109.5 .
C101 C102 H10F 109.5 .
H10E C102 H10F 109.5 .
C101 C102 H10G 109.5 .
H10E C102 H10G 109.5 .
H10F C102 H10G 109.5 .

loop_
_geom_bond_atom_site_label_1
_geom_bond_atom_site_label_2
_geom_bond_distance
_geom_bond_site_symmetry_2
S1 O2 1.436(6) .
S1 O1 1.436(6) .
S1 O3 1.438(7) .
S1 C17 1.820(10) .
F2 C17 1.304(10) .
F1 C17 1.351(11) .
F3 C17 1.336(11) .
N2 C21 1.495(10) .
N2 C1 1.497(11) .
N2 Mo1 2.271(7) .
N2 H2 0.81(2) .
N1 C2 1.307(11) .
N1 C4 1.367(11) .
N1 Mo1 2.248(7) .
O11 C11 1.151(10) .
N4 C10 1.344(11) .
N4 C6 1.348(10) .
N4 Mo1 2.336(7) .
N3 C2 1.371(11) .
N3 C5 1.386(11) .
N3 C31 1.452(12) .
C2 C1 1.492(12) .
C13 C14 1.418(12) .
C13 Mo1 2.289(8) .
C13 H13A 0.9700 .
C13 H13B 0.9700 .
C1 C6 1.521(11) .
C1 H3 0.9800 .
C6 C7 1.383(12) .
C14 C15 1.401(12) .
C14 C16 1.534(12) .
C14 Mo1 2.222(9) .
C15 Mo1 2.339(8) .
C15 H15A 0.9700 .
C15 H15B 0.9700 .
C5 C4 1.354(12) .
C5 H5 0.9300 .
C21 C22 1.511(13) .
C21 C23 1.527(12) .
C21 H21 0.9800 .
C9 C8 1.361(13) .
C9 C10 1.370(12) .
C9 H9 0.9300 .
C22 H22A 0.9600 .
C22 H22B 0.9600 .
C22 H22C 0.9600 .
C31 H31A 0.9600 .
C31 H31B 0.9600 .
C31 H31C 0.9600 .
C23 H23A 0.9600 .
C23 H23B 0.9600 .
C23 H23C 0.9600 .
C7 C8 1.373(13) .
C7 H7 0.9300 .
C4 H4 0.9300 .
C10 H10 0.9300 .
C8 H8 0.9300 .
C16 H16A 0.9600 .
C16 H16B 0.9600 .
C16 H16C 0.9600 .
C12 O12 1.169(10) .
C12 Mo1 1.952(9) .
C11 Mo1 1.955(9) .
C100 C100 1.50(2) 2_656
C100 C101 1.538(15) .
C100 H10A 0.9700 .
C100 H10B 0.9700 .
C101 C102 1.525(15) .
C101 H10C 0.9700 .
C101 H10D 0.9700 .
C102 H10E 0.9600 .
C102 H10F 0.9600 .
C102 H10G 0.9600 .

loop_
_geom_torsion_atom_site_label_1
_geom_torsion_atom_site_label_2
_geom_torsion_atom_site_label_3
_geom_torsion_atom_site_label_4
_geom_torsion
_geom_torsion_site_symmetry_1
C4 N1 C2 N3 -0.8(9) .
Mo1 N1 C2 N3 174.2(5) .
C4 N1 C2 C1 -177.5(8) .
Mo1 N1 C2 C1 -2.6(10) .
C5 N3 C2 N1 0.9(10) .
C31 N3 C2 N1 -178.8(8) .
C5 N3 C2 C1 177.3(8) .
C31 N3 C2 C1 -2.4(14) .
N1 C2 C1 N2 -34.6(10) .
N3 C2 C1 N2 149.2(8) .
N1 C2 C1 C6 75.0(10) .
N3 C2 C1 C6 -101.1(10) .
C21 N2 C1 C2 -176.2(7) .
Mo1 N2 C1 C2 51.6(7) .
C21 N2 C1 C6 71.8(8) .
Mo1 N2 C1 C6 -60.4(6) .
C10 N4 C6 C7 -0.9(12) .
Mo1 N4 C6 C7 177.7(6) .
C10 N4 C6 C1 177.8(7) .
Mo1 N4 C6 C1 -3.6(9) .
C2 C1 C6 N4 -67.6(9) .
N2 C1 C6 N4 43.1(9) .
C2 C1 C6 C7 111.1(9) .
N2 C1 C6 C7 -138.2(8) .
Mo1 C13 C14 C15 67.6(7) .
Mo1 C13 C14 C16 -113.4(8) .
C13 C14 C15 Mo1 -66.1(6) .
C16 C14 C15 Mo1 114.9(8) .
C2 N3 C5 C4 -0.7(9) .
C31 N3 C5 C4 179.1(8) .
C1 N2 C21 C22 38.5(10) .
Mo1 N2 C21 C22 163.0(6) .
C1 N2 C21 C23 161.8(7) .
Mo1 N2 C21 C23 -73.7(8) .
O2 S1 C17 F2 177.8(6) .
O1 S1 C17 F2 -61.7(7) .
O3 S1 C17 F2 57.4(8) .
O2 S1 C17 F3 55.7(7) .
O1 S1 C17 F3 176.2(6) .
O3 S1 C17 F3 -64.7(7) .
O2 S1 C17 F1 -61.8(7) .
O1 S1 C17 F1 58.7(7) .
O3 S1 C17 F1 177.8(6) .
N4 C6 C7 C8 0.3(13) .
C1 C6 C7 C8 -178.4(8) .
N3 C5 C4 N1 0.2(10) .
C2 N1 C4 C5 0.3(10) .
Mo1 N1 C4 C5 -171.9(7) .
C6 N4 C10 C9 1.4(12) .
Mo1 N4 C10 C9 -176.9(6) .
C8 C9 C10 N4 -1.3(13) .
C10 C9 C8 C7 0.6(13) .
C6 C7 C8 C9 -0.1(13) .
C15 C14 Mo1 C12 -15.4(6) .
C13 C14 Mo1 C12 104.0(5) .
C16 C14 Mo1 C12 -135.0(7) .
C15 C14 Mo1 C11 -98.3(5) .
C13 C14 Mo1 C11 21.1(6) .
C16 C14 Mo1 C11 142.1(7) .
C15 C14 Mo1 N1 162.4(5) .
C13 C14 Mo1 N1 -78.3(5) .
C16 C14 Mo1 N1 42.7(7) .
C15 C14 Mo1 N2 126.3(8) .
C13 C14 Mo1 N2 -114.4(8) .
C16 C14 Mo1 N2 6.7(12) .
C15 C14 Mo1 C13 -119.3(8) .
C16 C14 Mo1 C13 121.0(9) .
C15 C14 Mo1 N4 80.8(5) .
C13 C14 Mo1 N4 -159.9(5) .
C16 C14 Mo1 N4 -38.9(7) .
C13 C14 Mo1 C15 119.3(8) .
C16 C14 Mo1 C15 -119.6(9) .
C2 N1 Mo1 C12 27.8(16) .
C4 N1 Mo1 C12 -160.2(13) .
C2 N1 Mo1 C11 113.1(6) .
C4 N1 Mo1 C11 -75.0(10) .
C2 N1 Mo1 C14 -141.9(6) .
C4 N1 Mo1 C14 30.0(9) .
C2 N1 Mo1 N2 25.1(6) .
C4 N1 Mo1 N2 -163.0(10) .
C2 N1 Mo1 C13 -178.0(6) .
C4 N1 Mo1 C13 -6.0(9) .
C2 N1 Mo1 N4 -47.4(6) .
C4 N1 Mo1 N4 124.6(10) .
C2 N1 Mo1 C15 -129.6(6) .
C4 N1 Mo1 C15 42.3(10) .
C21 N2 Mo1 C12 9.3(6) .
C1 N2 Mo1 C12 138.9(5) .
C21 N2 Mo1 C11 89.6(6) .
C1 N2 Mo1 C11 -140.8(5) .
C21 N2 Mo1 C14 -133.2(8) .
C1 N2 Mo1 C14 -3.6(10) .
C21 N2 Mo1 N1 -171.2(6) .
C1 N2 Mo1 N1 -41.7(5) .
C21 N2 Mo1 C13 143.4(6) .
C1 N2 Mo1 C13 -87.1(7) .
C21 N2 Mo1 N4 -84.3(6) .
C1 N2 Mo1 N4 45.3(5) .
C21 N2 Mo1 C15 -39.9(9) .
C1 N2 Mo1 C15 89.7(7) .
C14 C13 Mo1 C12 -86.1(5) .
C14 C13 Mo1 C11 -158.4(6) .
C14 C13 Mo1 N1 99.6(5) .
C14 C13 Mo1 N2 142.8(5) .
C14 C13 Mo1 N4 26.0(6) .
C14 C13 Mo1 C15 -35.5(5) .
C10 N4 Mo1 C12 61.5(8) .
C6 N4 Mo1 C12 -116.9(6) .
C10 N4 Mo1 C11 136.2(9) .
C6 N4 Mo1 C11 -42.2(12) .
C10 N4 Mo1 C14 -41.0(7) .
C6 N4 Mo1 C14 140.6(6) .
C10 N4 Mo1 N1 -130.6(7) .
C6 N4 Mo1 N1 51.0(6) .
C10 N4 Mo1 N2 154.9(8) .
C6 N4 Mo1 N2 -23.5(6) .
C10 N4 Mo1 C13 -56.2(8) .
C6 N4 Mo1 C13 125.4(6) .
C10 N4 Mo1 C15 -5.9(7) .
C6 N4 Mo1 C15 175.7(6) .
C14 C15 Mo1 C12 163.7(6) .
C14 C15 Mo1 C11 92.1(5) .
C14 C15 Mo1 N1 -21.4(6) .
C14 C15 Mo1 N2 -141.6(6) .
C14 C15 Mo1 C13 36.4(5) .
C14 C15 Mo1 N4 -100.2(5) .
C100 C100 C101 C102 179.5(11) 2_656
